data_7202337
loop_
_publ_author_name
'Sun, Hao-Ling'
'Wang, Zhe-Ming'
'Gao, Song'
'Batten, Stuart R.'

_publ_section_title
;
 Transition metal coordination frameworks with bridges of
 1,2-bis(4-pyridyl)ethane-N,N&#x2032;-dioxide incorporating anions of
 different size
;
_journal_issue 12
_journal_name_full CrystEngComm
_journal_page_first 1796
_journal_paper_doi 10.1039/b810245g
_journal_volume 10
_journal_year 2008
_chemical_formula_sum 'C84 H76 B2 Co N6 O6'
_chemical_formula_weight 1346.06
_chemical_name_systematic
;
?
;
_space_group_IT_number 14
_symmetry_cell_setting monoclinic
_symmetry_space_group_name_Hall '-P 2yn'
_symmetry_space_group_name_H-M 'P 1 21/n 1'
_atom_sites_solution_hydrogens geom
_atom_sites_solution_primary direct
_atom_sites_solution_secondary difmap
_audit_creation_method SHELXL-97
_cell_angle_alpha 90.00
_cell_angle_beta 93.7020(10)
_cell_angle_gamma 90.00
_cell_formula_units_Z 2
_cell_length_a 9.72030(10)
_cell_length_b 25.4382(4)
_cell_length_c 14.5710(2)
_cell_measurement_reflns_used 36481
_cell_measurement_temperature 293(2)
_cell_measurement_theta_max 27.485
_cell_measurement_theta_min 3.395
_cell_volume 3595.41(8)
_computing_cell_refinement 'HKL Scalepack (Otwinowski & Minor, 1997)'
_computing_data_collection 'KappaCCD (Nonius B. V., 1998)'
_computing_data_reduction 'HKL Denzo (Otwinowski & Minor, 1997) & maXus (Mackay et al., 1998)'
_computing_molecular_graphics 'Bruker SHELXTL V5.1 (Sheldrick, 1998)'
_computing_publication_material 'SHELXL-97 (Sheldrick, 1997)'
_computing_structure_refinement 'SHELXL-97 (Sheldrick, 1997)'
_computing_structure_solution 'SHELXS-97 (Sheldrick, 1997)'
_diffrn_ambient_temperature 293(2)
_diffrn_detector_area_resol_mean 0.76
_diffrn_measured_fraction_theta_full 0.996
_diffrn_measured_fraction_theta_max 0.996
_diffrn_measurement_device_type 'NONIUS KappaCCD'
_diffrn_measurement_method CCD
_diffrn_radiation_monochromator graphite
_diffrn_radiation_source 'fine-focus sealed tube'
_diffrn_radiation_type MoK\a
_diffrn_radiation_wavelength 0.71073
_diffrn_reflns_av_R_equivalents 0.0603
_diffrn_reflns_av_sigmaI/netI 0.0577
_diffrn_reflns_limit_h_max 12
_diffrn_reflns_limit_h_min -12
_diffrn_reflns_limit_k_max 33
_diffrn_reflns_limit_k_min -33
_diffrn_reflns_limit_l_max 18
_diffrn_reflns_limit_l_min -18
_diffrn_reflns_number 52358
_diffrn_reflns_theta_full 27.52
_diffrn_reflns_theta_max 27.52
_diffrn_reflns_theta_min 3.43
_exptl_absorpt_coefficient_mu 0.298
_exptl_absorpt_correction_T_max 0.951
_exptl_absorpt_correction_T_min 0.864
_exptl_absorpt_correction_type empirical
_exptl_absorpt_process_details '(Blessing, 1995, 1997)'
_exptl_crystal_colour red
_exptl_crystal_density_diffrn 1.243
_exptl_crystal_density_method 'not measured'
_exptl_crystal_description block
_exptl_crystal_F_000 1414
_exptl_crystal_size_max 0.30
_exptl_crystal_size_mid 0.30
_exptl_crystal_size_min 0.20
_refine_diff_density_max 0.224
_refine_diff_density_min -0.236
_refine_diff_density_rms 0.035
_refine_ls_extinction_method none
_refine_ls_goodness_of_fit_ref 0.959
_refine_ls_hydrogen_treatment constr
_refine_ls_matrix_type full
_refine_ls_number_parameters 448
_refine_ls_number_reflns 8249
_refine_ls_number_restraints 0
_refine_ls_restrained_S_all 0.959
_refine_ls_R_factor_all 0.0847
_refine_ls_R_factor_gt 0.0391
_refine_ls_shift/su_max 0.000
_refine_ls_shift/su_mean 0.000
_refine_ls_structure_factor_coef Fsqd
_refine_ls_weighting_details 'calc w=1/[\s^2^(Fo^2^)+(0.0510P)^2^+0.0000P] where P=(Fo^2^+2Fc^2^)/3'
_refine_ls_weighting_scheme calc
_refine_ls_wR_factor_gt 0.0900
_refine_ls_wR_factor_ref 0.0995
_reflns_number_gt 4824
_reflns_number_total 8249
_reflns_threshold_expression >2sigma(I)
_cod_data_source_file b810245g.txt
_cod_data_source_block last-4
_cod_depositor_comments
;
The following automatic conversions were performed:
'_symmetry_cell_setting' value 'Monoclinic' changed to 'monoclinic'
according to '/home/saulius/struct/CIF-dictionaries/cif_core.dic'
dictionary named 'cif_core.dic' version 2.4.1 from 2010-06-29.

Automatic conversion script
Id: cif_fix_enum 1527 2010-12-29 10:47:43Z saulius 
;
_cod_original_sg_symbol_H-M P2(1)/n
_cod_database_code 7202337

loop_
_symmetry_equiv_pos_as_xyz
'x, y, z'
'-x+1/2, y+1/2, -z+1/2'
'-x, -y, -z'
'x-1/2, -y-1/2, z-1/2'

loop_
_atom_site_label
_atom_site_type_symbol
_atom_site_fract_x
_atom_site_fract_y
_atom_site_fract_z
_atom_site_U_iso_or_equiv
_atom_site_adp_type
_atom_site_occupancy
_atom_site_symmetry_multiplicity
_atom_site_calc_flag
_atom_site_refinement_flags
_atom_site_disorder_assembly
_atom_site_disorder_group
Co1 Co 0.0000 0.0000 0.5000 0.03917(10) Uani 1 2 d S . .
B1 B 0.4939(2) 0.14585(8) 0.14476(13) 0.0469(5) Uani 1 1 d . . .
N1 N 0.16112(15) 0.09790(5) 0.57097(8) 0.0462(3) Uani 1 1 d . . .
N2 N 0.76466(14) 0.07212(5) 0.55498(8) 0.0424(3) Uani 1 1 d . . .
N3 N 0.01825(14) 0.03633(5) 0.30937(8) 0.0409(3) Uani 1 1 d . . .
O1 O 0.07339(13) 0.05951(4) 0.58902(7) 0.0550(3) Uani 1 1 d . . .
O2 O 0.80481(12) 0.02337(4) 0.53645(7) 0.0520(3) Uani 1 1 d . . .
O3 O 0.00698(12) 0.05427(4) 0.39482(6) 0.0499(3) Uani 1 1 d . . .
C1 C 0.26472(18) 0.09020(7) 0.51613(10) 0.0501(4) Uani 1 1 d . . .
H1A H 0.2760 0.0576 0.4888 0.060 Uiso 1 1 calc R . .
C2 C 0.35417(18) 0.13039(7) 0.50028(11) 0.0523(4) Uani 1 1 d . . .
H2A H 0.4243 0.1247 0.4610 0.063 Uiso 1 1 calc R . .
C3 C 0.34303(18) 0.17921(6) 0.54114(11) 0.0487(4) Uani 1 1 d . . .
C4 C 0.2350(2) 0.18521(7) 0.59621(12) 0.0622(5) Uani 1 1 d . . .
H4A H 0.2224 0.2174 0.6249 0.075 Uiso 1 1 calc R . .
C5 C 0.1449(2) 0.14489(7) 0.61003(12) 0.0635(5) Uani 1 1 d . . .
H5A H 0.0717 0.1503 0.6470 0.076 Uiso 1 1 calc R . .
C6 C 0.44529(19) 0.22251(6) 0.52843(12) 0.0579(5) Uani 1 1 d . . .
H6A H 0.3999 0.2561 0.5354 0.069 Uiso 1 1 calc R . .
H6B H 0.4755 0.2208 0.4664 0.069 Uiso 1 1 calc R . .
C7 C 0.57228(19) 0.21969(6) 0.59694(12) 0.0582(5) Uani 1 1 d . . .
H7A H 0.6323 0.2493 0.5868 0.070 Uiso 1 1 calc R . .
H7B H 0.5428 0.2222 0.6591 0.070 Uiso 1 1 calc R . .
C8 C 0.65088(17) 0.16951(6) 0.58685(11) 0.0467(4) Uani 1 1 d . . .
C9 C 0.7257(2) 0.15977(7) 0.51168(12) 0.0612(5) Uani 1 1 d . . .
H9A H 0.7384 0.1868 0.4701 0.073 Uiso 1 1 calc R . .
C10 C 0.78181(19) 0.11158(7) 0.49620(11) 0.0582(5) Uani 1 1 d . . .
H10A H 0.8319 0.1062 0.4448 0.070 Uiso 1 1 calc R . .
C11 C 0.6442(2) 0.12873(7) 0.64827(11) 0.0563(5) Uani 1 1 d . . .
H11A H 0.6003 0.1339 0.7024 0.068 Uiso 1 1 calc R . .
C12 C 0.70084(19) 0.08066(7) 0.63163(11) 0.0553(5) Uani 1 1 d . . .
H12A H 0.6946 0.0537 0.6743 0.066 Uiso 1 1 calc R . .
C13 C -0.09376(19) 0.02043(8) 0.26015(11) 0.0627(5) Uani 1 1 d . . .
H13A H -0.1787 0.0208 0.2860 0.075 Uiso 1 1 calc R . .
C14 C -0.0849(2) 0.00357(8) 0.17166(12) 0.0682(6) Uani 1 1 d . . .
H14A H -0.1641 -0.0078 0.1382 0.082 Uiso 1 1 calc R . .
C15 C 0.03919(19) 0.00314(6) 0.13112(10) 0.0505(4) Uani 1 1 d . . .
C16 C 0.0509(2) -0.01238(8) 0.03257(11) 0.0700(6) Uani 1 1 d . . .
H16A H 0.1425 -0.0034 0.0149 0.084 Uiso 1 1 calc R . .
H16B H 0.0411 -0.0502 0.0276 0.084 Uiso 1 1 calc R . .
C17 C 0.15221(18) 0.01986(7) 0.18460(10) 0.0489(4) Uani 1 1 d . . .
H17A H 0.2382 0.0202 0.1601 0.059 Uiso 1 1 calc R . .
C18 C 0.14049(17) 0.03599(6) 0.27273(10) 0.0447(4) Uani 1 1 d . . .
H18A H 0.2186 0.0469 0.3078 0.054 Uiso 1 1 calc R . .
C19 C 0.56397(18) 0.18997(7) 0.21501(10) 0.0487(4) Uani 1 1 d . . .
C20 C 0.4991(2) 0.23560(7) 0.24346(11) 0.0594(5) Uani 1 1 d . . .
H20A H 0.4067 0.2409 0.2251 0.071 Uiso 1 1 calc R . .
C21 C 0.5675(3) 0.27333(8) 0.29812(13) 0.0717(6) Uani 1 1 d . . .
H21A H 0.5201 0.3028 0.3167 0.086 Uiso 1 1 calc R . .
C22 C 0.7047(3) 0.26730(9) 0.32484(13) 0.0780(7) Uani 1 1 d . . .
H22A H 0.7506 0.2925 0.3615 0.094 Uiso 1 1 calc R . .
C23 C 0.7728(2) 0.22369(9) 0.29674(12) 0.0740(6) Uani 1 1 d . . .
H23A H 0.8662 0.2195 0.3134 0.089 Uiso 1 1 calc R . .
C24 C 0.70364(19) 0.18605(8) 0.24396(11) 0.0596(5) Uani 1 1 d . . .
H24A H 0.7521 0.1565 0.2267 0.071 Uiso 1 1 calc R . .
C25 C 0.52289(17) 0.08601(7) 0.18402(12) 0.0498(4) Uani 1 1 d . . .
C26 C 0.51199(19) 0.04141(8) 0.12815(14) 0.0629(5) Uani 1 1 d . . .
H26A H 0.4934 0.0458 0.0652 0.076 Uiso 1 1 calc R . .
C27 C 0.5278(2) -0.00948(8) 0.16269(19) 0.0799(7) Uani 1 1 d . . .
H27A H 0.5217 -0.0382 0.1230 0.096 Uiso 1 1 calc R . .
C28 C 0.5524(2) -0.01700(9) 0.2555(2) 0.0896(8) Uani 1 1 d . . .
H28A H 0.5642 -0.0508 0.2791 0.108 Uiso 1 1 calc R . .
C29 C 0.5594(2) 0.02526(10) 0.31305(16) 0.0805(6) Uani 1 1 d . . .
H29A H 0.5731 0.0202 0.3762 0.097 Uiso 1 1 calc R . .
C30 C 0.54627(19) 0.07539(8) 0.27796(12) 0.0615(5) Uani 1 1 d . . .
H30A H 0.5533 0.1036 0.3187 0.074 Uiso 1 1 calc R . .
C31 C 0.32574(18) 0.14957(6) 0.13334(12) 0.0483(4) Uani 1 1 d . . .
C32 C 0.25049(19) 0.14262(7) 0.04958(13) 0.0593(5) Uani 1 1 d . . .
H32A H 0.2981 0.1383 -0.0032 0.071 Uiso 1 1 calc R . .
C33 C 0.1079(2) 0.14193(7) 0.04165(16) 0.0704(6) Uani 1 1 d . . .
H33A H 0.0622 0.1377 -0.0159 0.084 Uiso 1 1 calc R . .
C34 C 0.0337(2) 0.14734(7) 0.11745(19) 0.0752(6) Uani 1 1 d . . .
H34A H -0.0621 0.1466 0.1120 0.090 Uiso 1 1 calc R . .
C35 C 0.1025(2) 0.15390(7) 0.20176(17) 0.0698(6) Uani 1 1 d . . .
H35A H 0.0534 0.1577 0.2541 0.084 Uiso 1 1 calc R . .
C36 C 0.24565(19) 0.15491(6) 0.20891(13) 0.0583(5) Uani 1 1 d . . .
H36A H 0.2902 0.1594 0.2668 0.070 Uiso 1 1 calc R . .
C37 C 0.56422(17) 0.15823(7) 0.04676(11) 0.0485(4) Uani 1 1 d . . .
C38 C 0.66368(19) 0.12779(8) 0.00665(12) 0.0612(5) Uani 1 1 d . . .
H38A H 0.6894 0.0959 0.0340 0.073 Uiso 1 1 calc R . .
C39 C 0.7256(2) 0.14287(9) -0.07185(14) 0.0773(6) Uani 1 1 d . . .
H39A H 0.7908 0.1211 -0.0962 0.093 Uiso 1 1 calc R . .
C40 C 0.6922(2) 0.18920(11) -0.11378(13) 0.0804(7) Uani 1 1 d . . .
H40A H 0.7337 0.1992 -0.1668 0.097 Uiso 1 1 calc R . .
C41 C 0.5963(2) 0.22119(9) -0.07682(13) 0.0768(6) Uani 1 1 d . . .
H41A H 0.5736 0.2533 -0.1042 0.092 Uiso 1 1 calc R . .
C42 C 0.5334(2) 0.20542(8) 0.00150(12) 0.0646(5) Uani 1 1 d . . .
H42A H 0.4676 0.2274 0.0248 0.077 Uiso 1 1 calc R . .

loop_
_atom_site_aniso_label
_atom_site_aniso_U_11
_atom_site_aniso_U_22
_atom_site_aniso_U_33
_atom_site_aniso_U_23
_atom_site_aniso_U_13
_atom_site_aniso_U_12
Co1 0.0491(2) 0.03627(17) 0.03253(16) -0.00271(12) 0.00579(13) 0.00092(14)
B1 0.0379(12) 0.0490(12) 0.0536(11) 0.0036(9) 0.0027(9) 0.0017(9)
N1 0.0553(10) 0.0437(8) 0.0398(7) -0.0078(6) 0.0048(6) -0.0054(7)
N2 0.0463(9) 0.0335(7) 0.0478(8) -0.0020(6) 0.0076(6) 0.0026(6)
N3 0.0449(9) 0.0458(8) 0.0327(7) 0.0035(6) 0.0074(6) 0.0027(6)
O1 0.0703(9) 0.0514(7) 0.0443(6) -0.0103(5) 0.0122(6) -0.0187(6)
O2 0.0550(8) 0.0319(6) 0.0706(7) -0.0049(5) 0.0148(6) 0.0037(6)
O3 0.0720(9) 0.0458(7) 0.0330(6) -0.0006(5) 0.0120(5) 0.0068(6)
C1 0.0544(12) 0.0453(10) 0.0512(10) -0.0145(8) 0.0076(8) -0.0016(9)
C2 0.0547(12) 0.0494(11) 0.0538(10) -0.0105(8) 0.0110(8) -0.0018(9)
C3 0.0534(12) 0.0392(10) 0.0529(10) -0.0007(8) 0.0000(8) 0.0020(8)
C4 0.0704(14) 0.0434(11) 0.0744(12) -0.0191(9) 0.0178(10) -0.0009(10)
C5 0.0717(14) 0.0523(12) 0.0685(12) -0.0238(9) 0.0216(10) -0.0053(10)
C6 0.0620(13) 0.0350(10) 0.0769(12) 0.0061(8) 0.0067(10) 0.0022(9)
C7 0.0626(13) 0.0331(9) 0.0792(12) -0.0080(8) 0.0065(10) 0.0005(9)
C8 0.0496(11) 0.0349(9) 0.0556(10) -0.0057(8) 0.0029(8) -0.0033(8)
C9 0.0764(15) 0.0403(10) 0.0693(12) 0.0134(9) 0.0233(10) 0.0075(10)
C10 0.0726(14) 0.0478(11) 0.0567(11) 0.0066(9) 0.0229(9) 0.0096(10)
C11 0.0753(14) 0.0471(11) 0.0482(10) -0.0062(8) 0.0162(9) 0.0080(9)
C12 0.0714(14) 0.0447(10) 0.0515(10) 0.0081(8) 0.0159(9) 0.0075(9)
C13 0.0397(12) 0.1013(15) 0.0481(11) 0.0011(10) 0.0095(9) -0.0053(11)
C14 0.0532(13) 0.1097(17) 0.0414(10) -0.0082(10) -0.0002(9) -0.0168(11)
C15 0.0608(13) 0.0549(11) 0.0363(9) 0.0015(8) 0.0064(8) 0.0084(9)
C16 0.0864(16) 0.0842(15) 0.0396(10) -0.0072(9) 0.0053(9) 0.0237(11)
C17 0.0473(12) 0.0588(11) 0.0419(10) 0.0090(8) 0.0123(8) 0.0087(9)
C18 0.0433(11) 0.0483(10) 0.0424(9) 0.0074(7) 0.0028(8) -0.0031(8)
C19 0.0475(12) 0.0569(11) 0.0426(9) 0.0059(8) 0.0093(8) -0.0027(9)
C20 0.0585(13) 0.0597(12) 0.0611(11) -0.0013(9) 0.0126(9) -0.0080(10)
C21 0.0871(18) 0.0637(13) 0.0670(13) -0.0081(10) 0.0257(12) -0.0111(12)
C22 0.0914(19) 0.0884(17) 0.0547(12) -0.0100(11) 0.0078(12) -0.0358(14)
C23 0.0659(15) 0.0930(17) 0.0621(13) -0.0015(12) -0.0038(10) -0.0175(13)
C24 0.0524(13) 0.0678(13) 0.0584(11) 0.0000(9) 0.0015(9) -0.0052(10)
C25 0.0321(10) 0.0538(11) 0.0641(11) 0.0050(9) 0.0081(8) 0.0000(8)
C26 0.0490(12) 0.0578(13) 0.0828(13) 0.0010(10) 0.0105(10) -0.0042(9)
C27 0.0563(15) 0.0535(14) 0.132(2) -0.0007(13) 0.0202(14) -0.0044(10)
C28 0.0556(15) 0.0671(16) 0.149(2) 0.0437(16) 0.0244(15) 0.0026(12)
C29 0.0654(16) 0.0824(17) 0.0953(16) 0.0367(14) 0.0164(12) 0.0062(13)
C30 0.0533(13) 0.0654(13) 0.0668(12) 0.0159(10) 0.0119(9) 0.0059(10)
C31 0.0441(11) 0.0392(9) 0.0616(11) 0.0081(8) 0.0039(9) 0.0003(8)
C32 0.0454(12) 0.0512(11) 0.0803(13) 0.0110(9) -0.0033(10) -0.0051(9)
C33 0.0519(14) 0.0538(12) 0.1029(16) 0.0157(11) -0.0152(12) -0.0065(10)
C34 0.0412(13) 0.0467(12) 0.137(2) 0.0249(12) 0.0011(14) -0.0017(9)
C35 0.0498(14) 0.0469(12) 0.1156(18) 0.0185(11) 0.0264(12) 0.0049(10)
C36 0.0490(13) 0.0473(11) 0.0795(13) 0.0098(9) 0.0115(10) 0.0026(9)
C37 0.0386(11) 0.0566(11) 0.0494(9) 0.0019(8) -0.0033(8) -0.0042(8)
C38 0.0514(13) 0.0732(13) 0.0593(11) 0.0057(9) 0.0066(9) -0.0014(10)
C39 0.0607(15) 0.1066(19) 0.0665(13) 0.0023(12) 0.0175(11) 0.0000(13)
C40 0.0568(15) 0.130(2) 0.0547(12) 0.0159(13) 0.0046(10) -0.0202(14)
C41 0.0664(16) 0.0922(17) 0.0706(14) 0.0325(12) -0.0064(11) -0.0123(13)
C42 0.0571(13) 0.0694(13) 0.0673(12) 0.0139(10) 0.0046(10) -0.0016(10)

loop_
_atom_type_symbol
_atom_type_description
_atom_type_scat_dispersion_real
_atom_type_scat_dispersion_imag
_atom_type_scat_source
C C 0.0033 0.0016 'International Tables Vol C Tables 4.2.6.8 and 6.1.1.4'
H H 0.0000 0.0000 'International Tables Vol C Tables 4.2.6.8 and 6.1.1.4'
B B 0.0013 0.0007 'International Tables Vol C Tables 4.2.6.8 and 6.1.1.4'
N N 0.0061 0.0033 'International Tables Vol C Tables 4.2.6.8 and 6.1.1.4'
O O 0.0106 0.0060 'International Tables Vol C Tables 4.2.6.8 and 6.1.1.4'
Co Co 0.3494 0.9721 'International Tables Vol C Tables 4.2.6.8 and 6.1.1.4'

loop_
_geom_angle_atom_site_label_1
_geom_angle_atom_site_label_2
_geom_angle_atom_site_label_3
_geom_angle
_geom_angle_site_symmetry_1
_geom_angle_site_symmetry_3
_geom_angle_publ_flag
O3 Co1 O3 180.00(4) . 3_556 ?
O3 Co1 O1 87.14(4) . . ?
O3 Co1 O1 92.86(4) 3_556 . ?
O3 Co1 O1 92.86(4) . 3_556 ?
O3 Co1 O1 87.14(4) 3_556 3_556 ?
O1 Co1 O1 180.00(4) . 3_556 ?
O3 Co1 O2 85.86(4) . 3_656 ?
O3 Co1 O2 94.14(4) 3_556 3_656 ?
O1 Co1 O2 94.86(4) . 3_656 ?
O1 Co1 O2 85.14(4) 3_556 3_656 ?
O3 Co1 O2 94.14(4) . 1_455 ?
O3 Co1 O2 85.86(4) 3_556 1_455 ?
O1 Co1 O2 85.14(4) . 1_455 ?
O1 Co1 O2 94.86(4) 3_556 1_455 ?
O2 Co1 O2 180.0 3_656 1_455 ?
C31 B1 C19 113.38(14) . . ?
C31 B1 C25 103.71(13) . . ?
C19 B1 C25 111.22(14) . . ?
C31 B1 C37 111.57(14) . . ?
C19 B1 C37 103.34(13) . . ?
C25 B1 C37 113.93(14) . . ?
O1 N1 C5 118.43(14) . . ?
O1 N1 C1 121.69(13) . . ?
C5 N1 C1 119.88(15) . . ?
C12 N2 O2 118.72(12) . . ?
C12 N2 C10 119.97(14) . . ?
O2 N2 C10 121.24(12) . . ?
C13 N3 C18 120.17(14) . . ?
C13 N3 O3 119.55(13) . . ?
C18 N3 O3 120.24(13) . . ?
N1 O1 Co1 127.25(8) . . ?
N2 O2 Co1 126.78(9) . 1_655 ?
N3 O3 Co1 118.09(8) . . ?
N1 C1 C2 120.05(15) . . ?
N1 C1 H1A 120.0 . . ?
C2 C1 H1A 120.0 . . ?
C1 C2 C3 121.89(16) . . ?
C1 C2 H2A 119.1 . . ?
C3 C2 H2A 119.1 . . ?
C4 C3 C2 115.84(16) . . ?
C4 C3 C6 121.88(15) . . ?
C2 C3 C6 122.26(16) . . ?
C3 C4 C5 121.53(16) . . ?
C3 C4 H4A 119.2 . . ?
C5 C4 H4A 119.2 . . ?
N1 C5 C4 120.79(17) . . ?
N1 C5 H5A 119.6 . . ?
C4 C5 H5A 119.6 . . ?
C3 C6 C7 113.27(14) . . ?
C3 C6 H6A 108.9 . . ?
C7 C6 H6A 108.9 . . ?
C3 C6 H6B 108.9 . . ?
C7 C6 H6B 108.9 . . ?
H6A C6 H6B 107.7 . . ?
C8 C7 C6 111.64(14) . . ?
C8 C7 H7A 109.3 . . ?
C6 C7 H7A 109.3 . . ?
C8 C7 H7B 109.3 . . ?
C6 C7 H7B 109.3 . . ?
H7A C7 H7B 108.0 . . ?
C11 C8 C9 115.59(15) . . ?
C11 C8 C7 122.20(15) . . ?
C9 C8 C7 122.02(15) . . ?
C10 C9 C8 122.02(16) . . ?
C10 C9 H9A 119.0 . . ?
C8 C9 H9A 119.0 . . ?
N2 C10 C9 120.02(15) . . ?
N2 C10 H10A 120.0 . . ?
C9 C10 H10A 120.0 . . ?
C12 C11 C8 121.51(15) . . ?
C12 C11 H11A 119.2 . . ?
C8 C11 H11A 119.2 . . ?
N2 C12 C11 120.61(15) . . ?
N2 C12 H12A 119.7 . . ?
C11 C12 H12A 119.7 . . ?
N3 C13 C14 120.38(17) . . ?
N3 C13 H13A 119.8 . . ?
C14 C13 H13A 119.8 . . ?
C13 C14 C15 121.16(17) . . ?
C13 C14 H14A 119.4 . . ?
C15 C14 H14A 119.4 . . ?
C17 C15 C14 116.44(15) . . ?
C17 C15 C16 121.16(17) . . ?
C14 C15 C16 122.35(17) . . ?
C16 C16 C15 114.62(19) 3 . ?
C16 C16 H16A 108.6 3 . ?
C15 C16 H16A 108.6 . . ?
C16 C16 H16B 108.6 3 . ?
C15 C16 H16B 108.6 . . ?
H16A C16 H16B 107.6 . . ?
C18 C17 C15 121.11(16) . . ?
C18 C17 H17A 119.4 . . ?
C15 C17 H17A 119.4 . . ?
N3 C18 C17 120.73(15) . . ?
N3 C18 H18A 119.6 . . ?
C17 C18 H18A 119.6 . . ?
C20 C19 C24 114.69(17) . . ?
C20 C19 B1 125.27(16) . . ?
C24 C19 B1 119.75(15) . . ?
C21 C20 C19 122.41(19) . . ?
C21 C20 H20A 118.8 . . ?
C19 C20 H20A 118.8 . . ?
C22 C21 C20 120.4(2) . . ?
C22 C21 H21A 119.8 . . ?
C20 C21 H21A 119.8 . . ?
C23 C22 C21 119.1(2) . . ?
C23 C22 H22A 120.5 . . ?
C21 C22 H22A 120.5 . . ?
C22 C23 C24 120.2(2) . . ?
C22 C23 H23A 119.9 . . ?
C24 C23 H23A 119.9 . . ?
C23 C24 C19 123.28(19) . . ?
C23 C24 H24A 118.4 . . ?
C19 C24 H24A 118.4 . . ?
C26 C25 C30 114.51(17) . . ?
C26 C25 B1 123.00(15) . . ?
C30 C25 B1 122.17(16) . . ?
C27 C26 C25 122.8(2) . . ?
C27 C26 H26A 118.6 . . ?
C25 C26 H26A 118.6 . . ?
C28 C27 C26 119.6(2) . . ?
C28 C27 H27A 120.2 . . ?
C26 C27 H27A 120.2 . . ?
C29 C28 C27 119.7(2) . . ?
C29 C28 H28A 120.1 . . ?
C27 C28 H28A 120.1 . . ?
C28 C29 C30 120.2(2) . . ?
C28 C29 H29A 119.9 . . ?
C30 C29 H29A 119.9 . . ?
C29 C30 C25 123.2(2) . . ?
C29 C30 H30A 118.4 . . ?
C25 C30 H30A 118.4 . . ?
C32 C31 C36 114.55(17) . . ?
C32 C31 B1 123.15(15) . . ?
C36 C31 B1 122.02(15) . . ?
C33 C32 C31 122.78(19) . . ?
C33 C32 H32A 118.6 . . ?
C31 C32 H32A 118.6 . . ?
C34 C33 C32 120.7(2) . . ?
C34 C33 H33A 119.7 . . ?
C32 C33 H33A 119.7 . . ?
C33 C34 C35 119.0(2) . . ?
C33 C34 H34A 120.5 . . ?
C35 C34 H34A 120.5 . . ?
C34 C35 C36 119.9(2) . . ?
C34 C35 H35A 120.1 . . ?
C36 C35 H35A 120.1 . . ?
C35 C36 C31 123.11(19) . . ?
C35 C36 H36A 118.4 . . ?
C31 C36 H36A 118.4 . . ?
C42 C37 C38 114.41(16) . . ?
C42 C37 B1 119.01(16) . . ?
C38 C37 B1 126.33(15) . . ?
C39 C38 C37 122.91(19) . . ?
C39 C38 H38A 118.5 . . ?
C37 C38 H38A 118.5 . . ?
C40 C39 C38 120.7(2) . . ?
C40 C39 H39A 119.7 . . ?
C38 C39 H39A 119.7 . . ?
C39 C40 C41 119.13(19) . . ?
C39 C40 H40A 120.4 . . ?
C41 C40 H40A 120.4 . . ?
C40 C41 C42 119.8(2) . . ?
C40 C41 H41A 120.1 . . ?
C42 C41 H41A 120.1 . . ?
C41 C42 C37 123.1(2) . . ?
C41 C42 H42A 118.5 . . ?
C37 C42 H42A 118.5 . . ?

loop_
_geom_bond_atom_site_label_1
_geom_bond_atom_site_label_2
_geom_bond_distance
_geom_bond_site_symmetry_2
_geom_bond_publ_flag
Co1 O3 2.0671(10) . ?
Co1 O3 2.0671(10) 3_556 ?
Co1 O1 2.0889(10) . ?
Co1 O1 2.0889(10) 3_556 ?
Co1 O2 2.0893(11) 3_656 ?
Co1 O2 2.0893(11) 1_455 ?
B1 C31 1.635(3) . ?
B1 C19 1.638(3) . ?
B1 C25 1.644(2) . ?
B1 C37 1.653(2) . ?
N1 O1 1.3338(16) . ?
N1 C5 1.338(2) . ?
N1 C1 1.340(2) . ?
N2 C12 1.3301(19) . ?
N2 O2 1.3331(15) . ?
N2 C10 1.3368(19) . ?
N3 C13 1.328(2) . ?
N3 C18 1.3337(19) . ?
N3 O3 1.3372(14) . ?
O2 Co1 2.0893(11) 1_655 ?
C1 C2 1.371(2) . ?
C1 H1A 0.9300 . ?
C2 C3 1.384(2) . ?
C2 H2A 0.9300 . ?
C3 C4 1.371(2) . ?
C3 C6 1.503(2) . ?
C4 C5 1.372(2) . ?
C4 H4A 0.9300 . ?
C5 H5A 0.9300 . ?
C6 C7 1.538(2) . ?
C6 H6A 0.9700 . ?
C6 H6B 0.9700 . ?
C7 C8 1.500(2) . ?
C7 H7A 0.9700 . ?
C7 H7B 0.9700 . ?
C8 C11 1.374(2) . ?
C8 C9 1.376(2) . ?
C9 C10 1.366(2) . ?
C9 H9A 0.9300 . ?
C10 H10A 0.9300 . ?
C11 C12 1.369(2) . ?
C11 H11A 0.9300 . ?
C12 H12A 0.9300 . ?
C13 C14 1.367(2) . ?
C13 H13A 0.9300 . ?
C14 C15 1.377(2) . ?
C14 H14A 0.9300 . ?
C15 C17 1.373(2) . ?
C15 C16 1.501(2) . ?
C16 C16 1.468(4) 3 ?
C16 H16A 0.9700 . ?
C16 H16B 0.9700 . ?
C17 C18 1.360(2) . ?
C17 H17A 0.9300 . ?
C18 H18A 0.9300 . ?
C19 C20 1.397(2) . ?
C19 C24 1.399(2) . ?
C20 C21 1.389(3) . ?
C20 H20A 0.9300 . ?
C21 C22 1.373(3) . ?
C21 H21A 0.9300 . ?
C22 C23 1.368(3) . ?
C22 H22A 0.9300 . ?
C23 C24 1.376(3) . ?
C23 H23A 0.9300 . ?
C24 H24A 0.9300 . ?
C25 C26 1.396(2) . ?
C25 C30 1.399(2) . ?
C26 C27 1.394(3) . ?
C26 H26A 0.9300 . ?
C27 C28 1.371(3) . ?
C27 H27A 0.9300 . ?
C28 C29 1.362(3) . ?
C28 H28A 0.9300 . ?
C29 C30 1.377(3) . ?
C29 H29A 0.9300 . ?
C30 H30A 0.9300 . ?
C31 C32 1.393(2) . ?
C31 C36 1.396(2) . ?
C32 C33 1.383(3) . ?
C32 H32A 0.9300 . ?
C33 C34 1.365(3) . ?
C33 H33A 0.9300 . ?
C34 C35 1.370(3) . ?
C34 H34A 0.9300 . ?
C35 C36 1.389(2) . ?
C35 H35A 0.9300 . ?
C36 H36A 0.9300 . ?
C37 C42 1.393(2) . ?
C37 C38 1.396(2) . ?
C38 C39 1.381(2) . ?
C38 H38A 0.9300 . ?
C39 C40 1.357(3) . ?
C39 H39A 0.9300 . ?
C40 C41 1.373(3) . ?
C40 H40A 0.9300 . ?
C41 C42 1.388(2) . ?
C41 H41A 0.9300 . ?
C42 H42A 0.9300 . ?
